data_4326761
loop_
_publ_author_name
'Christoph E. Strasser'
'Vincent J. Catalano'

_publ_section_title
;
 Luminescent Copper(I) Halide Adducts of [Au(im(CH2py)2)2]PF6 Exhibiting
 Short Au(I)...Cu(I) Separations and Unusual Semibridging NHC Ligands
;
_journal_name_full 'Inorganic Chemistry'
_journal_page_first 11228
_journal_page_last 11234
_journal_paper_doi 10.1021/ic201795b
_journal_volume 50
_journal_year 2011
_chemical_formula_moiety '(C30 H28 Au Br2 Cu2 N8)+, (F6 P)-'
_chemical_formula_sum 'C30 H28 Au Br2 Cu2 F6 N8 P'
_chemical_formula_weight 1129.4
_chemical_name_common '[Au(im(CH~2~py)~2~)~2~(CuBr)~2~]PF~6~'
_chemical_name_systematic
;
Bis[\m~2~-\h^3^-1,3-bis[(2-pyridyl-1\kN)methyl]-2H-imidazol-2-
ylidene-1,2\k^2^C}di(bromo-1\k)dicopper(I)gold(I) 2(Au--Cu)
 hexafluorophosphate
;
_space_group_crystal_system monoclinic
_space_group_IT_number 15
_space_group_name_Hall '-C 2yc'
_space_group_name_H-M_alt 'C 1 2/c 1'
_symmetry_space_group_name_Hall '-C 2yc'
_symmetry_space_group_name_H-M 'C 1 2/c 1'
_atom_sites_solution_hydrogens geom
_atom_sites_solution_primary direct
_atom_sites_solution_secondary difmap
_audit_creation_date 2011-05-26
_audit_creation_method
;
  Olex2 1.1
  (compiled Feb 15 2011 20:38:53, GUI svn.r3494)
;
_cell_angle_alpha 90.00
_cell_angle_beta 114.510(2)
_cell_angle_gamma 90.00
_cell_formula_units_Z 4
_cell_length_a 22.6371(9)
_cell_length_b 11.7125(4)
_cell_length_c 13.7305(5)
_cell_measurement_reflns_used 2257
_cell_measurement_temperature 100.0
_cell_measurement_theta_max 26.049
_cell_measurement_theta_min 2.307
_cell_volume 3312.4(2)
_computing_cell_refinement 'SAINT v7.68A (Bruker, 2009)'
_computing_data_collection 'SAINT v7.68A (Bruker, 2009)'
_computing_data_reduction 'SAINT v7.68A (Bruker, 2009)'
_computing_molecular_graphics
;
O. V. Dolomanov, L. J. Bourhis, R. J. Gildea, J. A. K. Howard and H. Puschmann,
OLEX2: a complete structure solution, refinement and analysis program.
J. Appl. Cryst. (2009). 42, 339-341.
;
_computing_publication_material
;
Diamond V3.2a - Crystal and Molecular Structure Visualization
Crystal Impact - K. Brandenburg & H. Putz GbR, Rathausgasse 30, D-53111 Bonn
;
_computing_structure_refinement 'SHELXL-97 (Sheldrick, 2008)'
_computing_structure_solution 'SHELXS-97 (Sheldrick, 2008)'
_diffrn_ambient_temperature 100.0
_diffrn_detector_area_resol_mean 8
_diffrn_measured_fraction_theta_full 0.997
_diffrn_measured_fraction_theta_max 0.997
_diffrn_measurement_device_type 'Bruker SMART APEX CCD area detector'
_diffrn_measurement_method '\w and \f scans'
_diffrn_radiation_monochromator graphite
_diffrn_radiation_type MoK\a
_diffrn_radiation_wavelength 0.71073
_diffrn_reflns_av_R_equivalents 0.0663
_diffrn_reflns_av_unetI/netI 0.0672
_diffrn_reflns_limit_h_max 28
_diffrn_reflns_limit_h_min -28
_diffrn_reflns_limit_k_max 14
_diffrn_reflns_limit_k_min -14
_diffrn_reflns_limit_l_max 17
_diffrn_reflns_limit_l_min -15
_diffrn_reflns_number 13016
_diffrn_reflns_theta_full 26.39
_diffrn_reflns_theta_max 26.39
_diffrn_reflns_theta_min 1.98
_diffrn_source 'sealed tube'
_diffrn_source_current 30.0
_diffrn_source_power 1.5
_diffrn_source_voltage 50.0
_exptl_absorpt_coefficient_mu 8.223
_exptl_absorpt_correction_T_max 0.7454
_exptl_absorpt_correction_T_min 0.4399
_exptl_absorpt_correction_type multi-scan
_exptl_absorpt_process_details
;
 SADABS-2008/1 (Bruker,2008) was used for absorption correction.
 R(int) was 0.1045 before and 0.0538 after correction.
 The Ratio of minimum to maximum transmission is 0.59015293802.
 The \l/2 correction factor is 0.0015
;
_exptl_crystal_colour 'clear light colourless'
_exptl_crystal_colour_lustre clear
_exptl_crystal_colour_modifier light
_exptl_crystal_colour_primary colourless
_exptl_crystal_density_diffrn 2.265
_exptl_crystal_description needle
_exptl_crystal_F_000 2160
_exptl_crystal_preparation 'mounted on a glass fiber in paratone oil'
_exptl_crystal_recrystallization_method 'from acetonitrile layered with diethyl ether'
_exptl_crystal_size_max 0.11
_exptl_crystal_size_mid 0.03
_exptl_crystal_size_min 0.03
_refine_diff_density_max 2.079
_refine_diff_density_min -0.970
_refine_diff_density_rms 0.206
_refine_ls_extinction_method none
_refine_ls_goodness_of_fit_ref 1.011
_refine_ls_hydrogen_treatment constr
_refine_ls_matrix_type full
_refine_ls_number_parameters 228
_refine_ls_number_reflns 3387
_refine_ls_number_restraints 0
_refine_ls_restrained_S_all 1.011
_refine_ls_R_factor_all 0.0668
_refine_ls_R_factor_gt 0.0397
_refine_ls_shift/su_max 0.001
_refine_ls_shift/su_mean 0.000
_refine_ls_structure_factor_coef Fsqd
_refine_ls_weighting_details 'calc w=1/[\s^2^(Fo^2^)+(0.0442P)^2^] where P=(Fo^2^+2Fc^2^)/3'
_refine_ls_weighting_scheme calc
_refine_ls_wR_factor_gt 0.0799
_refine_ls_wR_factor_ref 0.0900
_reflns_number_gt 2588
_reflns_number_total 3387
_reflns_threshold_expression I>2\s(I)
_cod_data_source_file ic201795b_si_002_2.cif
_cod_data_source_block ces387
_cod_database_code 4326761

loop_
_space_group_symop_id
_space_group_symop_operation_xyz
1 'x, y, z'
2 '-x, y, -z+1/2'
3 'x+1/2, y+1/2, z'
4 '-x+1/2, y+1/2, -z+1/2'
5 '-x, -y, -z'
6 'x, -y, z-1/2'
7 '-x+1/2, -y+1/2, -z'
8 'x+1/2, -y+1/2, z-1/2'

loop_
_atom_site_label
_atom_site_type_symbol
_atom_site_fract_x
_atom_site_fract_y
_atom_site_fract_z
_atom_site_U_iso_or_equiv
_atom_site_adp_type
_atom_site_occupancy
_atom_site_symmetry_multiplicity
_atom_site_calc_flag
_atom_site_refinement_flags
Au1 Au 0.5000 0.64171(3) 0.2500 0.01978(12) Uani 1 2 d S
Br1 Br 0.36614(4) 0.73618(6) 0.01116(6) 0.02402(18) Uani 1 1 d .
Cu1 Cu 0.37317(4) 0.67966(6) 0.18638(7) 0.0193(2) Uani 1 1 d .
N1 N 0.4338(3) 0.5390(5) 0.3812(5) 0.0219(13) Uani 1 1 d .
N2 N 0.4498(3) 0.7170(5) 0.4163(4) 0.0201(13) Uani 1 1 d .
N20 N 0.3506(3) 0.8249(4) 0.2433(5) 0.0199(13) Uani 1 1 d .
C25 C 0.2925(3) 0.8700(5) 0.1804(6) 0.0203(15) Uani 1 1 d .
H25 H 0.2644 0.8273 0.1202 0.024 Uiso 1 1 calc R
C20 C 0.4547(3) 0.8378(5) 0.3981(6) 0.0239(16) Uani 1 1 d .
H20A H 0.4842 0.8493 0.3622 0.029 Uiso 1 1 calc R
H20B H 0.4732 0.8784 0.4676 0.029 Uiso 1 1 calc R
C21 C 0.3894(3) 0.8864(5) 0.3301(6) 0.0204(15) Uani 1 1 d .
C2 C 0.4246(3) 0.6717(6) 0.4846(6) 0.0239(16) Uani 1 1 d .
H2 H 0.4159 0.7122 0.5372 0.029 Uiso 1 1 calc R
C10 C 0.4236(3) 0.4320(5) 0.3227(6) 0.0222(16) Uani 1 1 d .
H10A H 0.4273 0.3680 0.3720 0.027 Uiso 1 1 calc R
H10B H 0.4582 0.4226 0.2970 0.027 Uiso 1 1 calc R
C3 C 0.4149(3) 0.5608(6) 0.4624(6) 0.0220(15) Uani 1 1 d .
H3 H 0.3981 0.5070 0.4963 0.026 Uiso 1 1 calc R
N10 N 0.3336(3) 0.5201(4) 0.1692(5) 0.0194(12) Uani 1 1 d .
C1 C 0.4542(3) 0.6354(5) 0.3510(5) 0.0200(14) Uani 1 1 d .
C24 C 0.2718(4) 0.9750(6) 0.1989(6) 0.0270(17) Uani 1 1 d .
H24 H 0.2312 1.0050 0.1509 0.032 Uiso 1 1 calc R
C12 C 0.3256(4) 0.3214(5) 0.2027(6) 0.0278(18) Uani 1 1 d .
H12 H 0.3444 0.2554 0.2444 0.033 Uiso 1 1 calc R
C23 C 0.3111(4) 1.0359(6) 0.2882(6) 0.0277(18) Uani 1 1 d .
H23 H 0.2974 1.1075 0.3042 0.033 Uiso 1 1 calc R
C11 C 0.3582(4) 0.4257(5) 0.2280(6) 0.0220(16) Uani 1 1 d .
C15 C 0.2760(3) 0.5110(6) 0.0853(6) 0.0218(15) Uani 1 1 d .
H15 H 0.2579 0.5773 0.0438 0.026 Uiso 1 1 calc R
C22 C 0.3708(4) 0.9907(5) 0.3540(6) 0.0228(16) Uani 1 1 d .
H22 H 0.3989 1.0315 0.4156 0.027 Uiso 1 1 calc R
P1 P 0.5000 1.1262(2) 0.2500 0.0242(6) Uani 1 2 d S
F3 F 0.4776(3) 1.1279(4) 0.3458(4) 0.0473(13) Uani 1 1 d .
F4 F 0.5000 0.9927(5) 0.2500 0.065(2) Uani 1 2 d S
C13 C 0.2665(4) 0.3146(6) 0.1173(6) 0.0293(18) Uani 1 1 d .
H13 H 0.2431 0.2448 0.1010 0.035 Uiso 1 1 calc R
C14 C 0.2414(4) 0.4091(6) 0.0557(6) 0.0269(17) Uani 1 1 d .
H14 H 0.2012 0.4054 -0.0057 0.032 Uiso 1 1 calc R
F1 F 0.5000 1.2615(5) 0.2500 0.051(2) Uani 1 2 d S
F2 F 0.4263(3) 1.1276(4) 0.1649(4) 0.0503(13) Uani 1 1 d .

loop_
_atom_site_aniso_label
_atom_site_aniso_U_11
_atom_site_aniso_U_22
_atom_site_aniso_U_33
_atom_site_aniso_U_23
_atom_site_aniso_U_13
_atom_site_aniso_U_12
Au1 0.0177(2) 0.0217(2) 0.0183(2) 0.000 0.00578(18) 0.000
Br1 0.0257(4) 0.0274(4) 0.0158(4) 0.0018(3) 0.0055(3) -0.0007(3)
Cu1 0.0195(5) 0.0203(4) 0.0143(5) 0.0005(3) 0.0032(4) 0.0006(3)
N1 0.021(3) 0.025(3) 0.012(3) 0.005(2) -0.001(3) 0.002(3)
N2 0.020(3) 0.025(3) 0.013(3) 0.001(2) 0.004(3) 0.000(2)
N20 0.018(3) 0.021(3) 0.020(3) 0.000(2) 0.006(3) -0.001(2)
C25 0.019(4) 0.020(3) 0.019(4) 0.006(3) 0.005(3) 0.000(3)
C20 0.020(4) 0.027(4) 0.021(4) -0.005(3) 0.005(3) 0.000(3)
C21 0.021(4) 0.028(4) 0.016(4) 0.000(3) 0.011(3) -0.004(3)
C2 0.019(4) 0.029(4) 0.015(4) 0.003(3) -0.002(3) 0.003(3)
C10 0.022(4) 0.019(3) 0.024(4) 0.003(3) 0.008(4) 0.002(3)
C3 0.016(4) 0.033(4) 0.016(4) 0.005(3) 0.005(3) 0.002(3)
N10 0.021(3) 0.023(3) 0.015(3) -0.001(2) 0.009(3) 0.001(2)
C1 0.015(3) 0.023(3) 0.017(4) -0.001(3) 0.002(3) 0.001(3)
C24 0.031(4) 0.030(4) 0.022(4) 0.012(3) 0.012(4) 0.010(3)
C12 0.050(5) 0.017(3) 0.025(5) 0.000(3) 0.023(4) -0.003(3)
C23 0.033(5) 0.020(4) 0.040(5) 0.001(3) 0.025(4) 0.001(3)
C11 0.028(4) 0.023(4) 0.017(4) 0.000(3) 0.011(4) 0.002(3)
C15 0.023(4) 0.027(4) 0.012(4) -0.002(3) 0.003(3) 0.001(3)
C22 0.027(4) 0.025(4) 0.017(4) -0.001(3) 0.009(4) -0.005(3)
P1 0.0368(17) 0.0207(13) 0.0147(14) 0.000 0.0102(13) 0.000
F3 0.059(3) 0.065(3) 0.024(3) -0.008(2) 0.024(3) -0.025(3)
F4 0.109(7) 0.023(3) 0.051(5) 0.000 0.021(5) 0.000
C13 0.032(5) 0.034(4) 0.023(5) -0.011(3) 0.012(4) -0.014(4)
C14 0.028(4) 0.032(4) 0.021(4) -0.006(3) 0.009(4) -0.007(3)
F1 0.090(6) 0.024(3) 0.058(5) 0.000 0.048(5) 0.000
F2 0.039(3) 0.076(3) 0.030(3) 0.000(3) 0.009(3) -0.003(3)

loop_
_atom_type_symbol
_atom_type_description
_atom_type_scat_dispersion_real
_atom_type_scat_dispersion_imag
_atom_type_scat_source
C C 0.0033 0.0016 'International Tables Vol C Tables 4.2.6.8 and 6.1.1.4'
H H 0.0000 0.0000 'International Tables Vol C Tables 4.2.6.8 and 6.1.1.4'
N N 0.0061 0.0033 'International Tables Vol C Tables 4.2.6.8 and 6.1.1.4'
F F 0.0171 0.0103 'International Tables Vol C Tables 4.2.6.8 and 6.1.1.4'
P P 0.1023 0.0942 'International Tables Vol C Tables 4.2.6.8 and 6.1.1.4'
Cu Cu 0.3201 1.2651 'International Tables Vol C Tables 4.2.6.8 and 6.1.1.4'
Br Br -0.2901 2.4595 'International Tables Vol C Tables 4.2.6.8 and 6.1.1.4'
Au Au -2.0133 8.8022 'International Tables Vol C Tables 4.2.6.8 and 6.1.1.4'

loop_
_geom_angle_atom_site_label_1
_geom_angle_atom_site_label_2
_geom_angle_atom_site_label_3
_geom_angle
_geom_angle_site_symmetry_1
_geom_angle_site_symmetry_3
Cu1 Au1 Cu1 160.82(4) 2_655 .
C1 Au1 Cu1 124.20(19) 2_655 .
C1 Au1 Cu1 56.63(19) . .
C1 Au1 Cu1 124.20(19) . 2_655
C1 Au1 Cu1 56.63(19) 2_655 2_655
C1 Au1 C1 175.9(4) 2_655 .
Br1 Cu1 Au1 89.38(3) . .
N20 Cu1 Au1 115.04(17) . .
N20 Cu1 Br1 103.27(16) . .
N20 Cu1 N10 130.1(2) . .
N20 Cu1 C1 92.1(2) . .
N10 Cu1 Au1 104.21(16) . .
N10 Cu1 Br1 106.79(16) . .
N10 Cu1 C1 92.3(2) . .
C1 Cu1 Au1 47.97(16) . .
C1 Cu1 Br1 136.86(17) . .
C3 N1 C10 125.3(6) . .
C1 N1 C10 123.2(6) . .
C1 N1 C3 110.8(6) . .
C2 N2 C20 124.8(6) . .
C1 N2 C20 123.2(6) . .
C1 N2 C2 110.2(5) . .
C25 N20 Cu1 114.7(5) . .
C25 N20 C21 117.3(6) . .
C21 N20 Cu1 127.6(5) . .
N20 C25 H25 118.4 . .
N20 C25 C24 123.3(7) . .
C24 C25 H25 118.4 . .
N2 C20 H20A 109.5 . .
N2 C20 H20B 109.5 . .
N2 C20 C21 110.7(6) . .
H20A C20 H20B 108.1 . .
C21 C20 H20A 109.5 . .
C21 C20 H20B 109.5 . .
N20 C21 C20 117.3(6) . .
N20 C21 C22 122.0(7) . .
C22 C21 C20 120.7(7) . .
N2 C2 H2 126.5 . .
C3 C2 N2 107.0(6) . .
C3 C2 H2 126.5 . .
N1 C10 H10A 109.0 . .
N1 C10 H10B 109.0 . .
N1 C10 C11 113.0(5) . .
H10A C10 H10B 107.8 . .
C11 C10 H10A 109.0 . .
C11 C10 H10B 109.0 . .
N1 C3 H3 126.6 . .
C2 C3 N1 106.8(6) . .
C2 C3 H3 126.6 . .
C11 N10 Cu1 129.1(5) . .
C15 N10 Cu1 113.3(4) . .
C15 N10 C11 117.6(6) . .
Au1 C1 Cu1 75.4(2) . .
N1 C1 Au1 124.9(5) . .
N1 C1 Cu1 104.7(4) . .
N2 C1 Au1 128.8(5) . .
N2 C1 Cu1 104.2(4) . .
N2 C1 N1 105.1(6) . .
C25 C24 H24 120.5 . .
C25 C24 C23 119.0(7) . .
C23 C24 H24 120.5 . .
C11 C12 H12 120.2 . .
C13 C12 H12 120.2 . .
C13 C12 C11 119.5(7) . .
C24 C23 H23 120.7 . .
C24 C23 C22 118.5(7) . .
C22 C23 H23 120.7 . .
N10 C11 C10 119.2(6) . .
N10 C11 C12 121.7(7) . .
C12 C11 C10 119.0(6) . .
N10 C15 H15 118.4 . .
N10 C15 C14 123.3(7) . .
C14 C15 H15 118.4 . .
C21 C22 C23 119.9(7) . .
C21 C22 H22 120.1 . .
C23 C22 H22 120.1 . .
F3 P1 F3 178.5(4) . 2_655
F4 P1 F3 90.74(19) . 2_655
F4 P1 F3 90.74(19) . .
F4 P1 F1 180.000(2) . .
F4 P1 F2 90.6(2) . .
F4 P1 F2 90.6(2) . 2_655
F1 P1 F3 89.26(19) . 2_655
F1 P1 F3 89.26(19) . .
F1 P1 F2 89.4(2) . 2_655
F1 P1 F2 89.4(2) . .
F2 P1 F3 89.4(3) 2_655 .
F2 P1 F3 89.4(3) . 2_655
F2 P1 F3 90.6(3) 2_655 2_655
F2 P1 F3 90.6(3) . .
F2 P1 F2 178.8(4) 2_655 .
C12 C13 H13 120.3 . .
C14 C13 C12 119.5(7) . .
C14 C13 H13 120.3 . .
C15 C14 H14 120.9 . .
C13 C14 C15 118.3(7) . .
C13 C14 H14 120.9 . .

loop_
_geom_bond_atom_site_label_1
_geom_bond_atom_site_label_2
_geom_bond_distance
_geom_bond_site_symmetry_2
Au1 Cu1 2.6688(9) .
Au1 Cu1 2.6688(9) 2_655
Au1 C1 2.049(6) 2_655
Au1 C1 2.049(6) .
Br1 Cu1 2.4359(10) .
Cu1 N20 2.024(5) .
Cu1 N10 2.043(5) .
Cu1 C1 2.303(7) .
N1 C10 1.454(8) .
N1 C3 1.375(8) .
N1 C1 1.349(8) .
N2 C20 1.450(8) .
N2 C2 1.390(9) .
N2 C1 1.341(8) .
N20 C25 1.346(9) .
N20 C21 1.358(9) .
C25 H25 0.9500 .
C25 C24 1.376(9) .
C20 H20A 0.9900 .
C20 H20B 0.9900 .
C20 C21 1.494(10) .
C21 C22 1.375(9) .
C2 H2 0.9500 .
C2 C3 1.332(10) .
C10 H10A 0.9900 .
C10 H10B 0.9900 .
C10 C11 1.513(10) .
C3 H3 0.9500 .
N10 C11 1.346(8) .
N10 C15 1.339(9) .
C24 H24 0.9500 .
C24 C23 1.378(11) .
C12 H12 0.9500 .
C12 C11 1.395(9) .
C12 C13 1.367(11) .
C23 H23 0.9500 .
C23 C22 1.382(10) .
C15 H15 0.9500 .
C15 C14 1.393(9) .
C22 H22 0.9500 .
P1 F3 1.594(4) .
P1 F3 1.594(4) 2_655
P1 F4 1.563(6) .
P1 F1 1.585(6) .
P1 F2 1.591(5) 2_655
P1 F2 1.591(5) .
C13 H13 0.9500 .
C13 C14 1.365(10) .
C14 H14 0.9500 .

loop_
_geom_torsion_atom_site_label_1
_geom_torsion_atom_site_label_2
_geom_torsion_atom_site_label_3
_geom_torsion_atom_site_label_4
_geom_torsion
_geom_torsion_site_symmetry_1
Au1 Cu1 N20 C25 152.5(4) .
Au1 Cu1 N20 C21 -20.3(6) .
Au1 Cu1 N10 C11 36.0(6) .
Au1 Cu1 N10 C15 -142.1(4) .
Au1 Cu1 C1 N1 -122.8(5) .
Au1 Cu1 C1 N2 127.0(5) .
Br1 Cu1 N20 C25 56.9(5) .
Br1 Cu1 N20 C21 -115.9(5) .
Br1 Cu1 N10 C11 129.7(5) .
Br1 Cu1 N10 C15 -48.4(5) .
Br1 Cu1 C1 Au1 -10.6(3) .
Br1 Cu1 C1 N1 -133.4(3) .
Br1 Cu1 C1 N2 116.4(4) .
Cu1 Au1 Cu1 Br1 73.89(2) 2_655
Cu1 Au1 Cu1 N20 -30.48(18) 2_655
Cu1 Au1 Cu1 N10 -178.94(16) 2_655
Cu1 Au1 Cu1 C1 -98.9(2) 2_655
Cu1 Au1 C1 Cu1 156.90(7) 2_655
Cu1 Au1 C1 N1 98.0(6) .
Cu1 Au1 C1 N1 -105.1(6) 2_655
Cu1 Au1 C1 N2 60.2(7) 2_655
Cu1 Au1 C1 N2 -96.7(6) .
Cu1 N20 C25 C24 -172.2(5) .
Cu1 N20 C21 C20 -5.6(8) .
Cu1 N20 C21 C22 172.7(5) .
Cu1 N10 C11 C10 1.2(9) .
Cu1 N10 C11 C12 -177.5(5) .
Cu1 N10 C15 C14 177.5(5) .
N1 C10 C11 N10 37.5(8) .
N1 C10 C11 C12 -143.7(6) .
N2 C20 C21 N20 -44.2(8) .
N2 C20 C21 C22 137.5(6) .
N2 C2 C3 N1 -0.2(8) .
N20 Cu1 N10 C11 -105.7(6) .
N20 Cu1 N10 C15 76.2(5) .
N20 Cu1 C1 Au1 -122.5(2) .
N20 Cu1 C1 N1 114.6(4) .
N20 Cu1 C1 N2 4.4(4) .
N20 C25 C24 C23 -2.5(10) .
N20 C21 C22 C23 -0.3(10) .
C25 N20 C21 C20 -178.2(6) .
C25 N20 C21 C22 0.0(9) .
C25 C24 C23 C22 2.1(10) .
C20 N2 C2 C3 166.5(6) .
C20 N2 C1 Au1 25.1(10) .
C20 N2 C1 Cu1 -57.4(7) .
C20 N2 C1 N1 -167.3(6) .
C20 C21 C22 C23 177.9(6) .
C21 N20 C25 C24 1.4(9) .
C2 N2 C20 C21 -74.0(8) .
C2 N2 C1 Au1 -169.5(5) .
C2 N2 C1 Cu1 108.0(5) .
C2 N2 C1 N1 -1.9(8) .
C10 N1 C3 C2 -171.5(6) .
C10 N1 C1 Au1 -19.3(9) .
C10 N1 C1 Cu1 63.0(7) .
C10 N1 C1 N2 172.6(6) .
C3 N1 C10 C11 86.8(8) .
C3 N1 C1 Au1 170.0(5) .
C3 N1 C1 Cu1 -107.7(5) .
C3 N1 C1 N2 1.8(8) .
N10 Cu1 N20 C25 -69.0(5) .
N10 Cu1 N20 C21 118.2(5) .
N10 Cu1 C1 Au1 107.2(2) .
N10 Cu1 C1 N1 -15.7(4) .
N10 Cu1 C1 N2 -125.9(4) .
N10 C15 C14 C13 2.0(10) .
C1 Au1 Cu1 Br1 -12.0(2) 2_655
C1 Au1 Cu1 Br1 172.8(2) .
C1 Au1 Cu1 N20 68.4(3) .
C1 Au1 Cu1 N20 -116.4(3) 2_655
C1 Au1 Cu1 N10 95.1(3) 2_655
C1 Au1 Cu1 N10 -80.0(3) .
C1 Au1 Cu1 C1 175.2(4) 2_655
C1 Au1 C1 Cu1 -102.90(12) 2_655
C1 Au1 C1 N1 -4.9(6) 2_655
C1 Au1 C1 N2 160.4(6) 2_655
C1 Cu1 N20 C25 -163.7(5) .
C1 Cu1 N20 C21 23.5(6) .
C1 Cu1 N10 C11 -11.1(6) .
C1 Cu1 N10 C15 170.8(5) .
C1 N1 C10 C11 -82.6(8) .
C1 N1 C3 C2 -1.0(8) .
C1 N2 C20 C21 89.2(8) .
C1 N2 C2 C3 1.4(8) .
C24 C23 C22 C21 -0.7(10) .
C12 C13 C14 C15 -2.7(10) .
C11 N10 C15 C14 -0.8(10) .
C11 C12 C13 C14 2.5(10) .
C15 N10 C11 C10 179.2(6) .
C15 N10 C11 C12 0.5(9) .
C13 C12 C11 C10 179.9(6) .
C13 C12 C11 N10 -1.4(10) .
